data_2102768
loop_
_publ_author_name
'Luthe, G.'
'Swenson, D. C.'
'Robertson, L. W.'

_publ_section_title
;
 Influence of fluoro-substitution on the planarity of 4-chlorobiphenyl
 (PCB 3)
;
_journal_coeditor_code BK5043
_journal_issue 2
_journal_name_full 'Acta Crystallographica Section B'
_journal_page_first 319
_journal_page_last 327
_journal_paper_doi 10.1107/S0108768106054255
_journal_volume 63
_journal_year 2007
_chemical_formula_moiety 'C12 H8 Cl F'
_chemical_formula_sum 'C12 H8 Cl F'
_chemical_formula_weight 206.63
_chemical_name_systematic
;
 ?
;
_space_group_IT_number 15
_symmetry_cell_setting monoclinic
_symmetry_space_group_name_Hall '-C 2yc'
_symmetry_space_group_name_H-M 'C 1 2/c 1'
_atom_sites_solution_hydrogens geom
_atom_sites_solution_primary direct
_atom_sites_solution_secondary difmap
_audit_creation_method SHELXL-97
_cell_angle_alpha 90.00
_cell_angle_beta 103.701(5)
_cell_angle_gamma 90.00
_cell_formula_units_Z 8
_cell_length_a 17.9426(18)
_cell_length_b 6.0863(6)
_cell_length_c 18.3206(18)
_cell_measurement_reflns_used 8447
_cell_measurement_temperature 190(2)
_cell_measurement_theta_max 27.5
_cell_measurement_theta_min 1.0
_cell_volume 1943.8(3)
_computing_cell_refinement 'HKL Scalepack (Otwinowski & Minor, 1997)'
_computing_data_collection 'Collect (Nonius BV, 1997 - 2000)'
_computing_data_reduction 'HKL Denzo, Scalepack (Otwinowski & Minor, 1997'
_computing_molecular_graphics 'SHELXTL v6.1 (Sheldrick, 2001)'
_computing_publication_material 'SHELXTL v6.1 (Sheldrick, 2001)'
_computing_structure_refinement 'SHELXTL v6.1 (Sheldrick, 2001)'
_computing_structure_solution 'SHELXTL v6.1 (Sheldrick, 2001)'
_diffrn_ambient_temperature 190(2)
_diffrn_detector_area_resol_mean 9
_diffrn_measured_fraction_theta_full 0.998
_diffrn_measured_fraction_theta_max 0.998
_diffrn_measurement_device_type 'Nonius KappaCCD'
_diffrn_measurement_method 'CCD \f and \w scans'
_diffrn_radiation_monochromator graphite
_diffrn_radiation_source 'fine-focus sealed tube'
_diffrn_radiation_type MoK\a
_diffrn_radiation_wavelength 0.71069
_diffrn_reflns_av_R_equivalents 0.0303
_diffrn_reflns_av_sigmaI/netI 0.0270
_diffrn_reflns_limit_h_max 23
_diffrn_reflns_limit_h_min -22
_diffrn_reflns_limit_k_max 7
_diffrn_reflns_limit_k_min -7
_diffrn_reflns_limit_l_max 23
_diffrn_reflns_limit_l_min -23
_diffrn_reflns_number 32179
_diffrn_reflns_theta_full 27.5
_diffrn_reflns_theta_max 27.5
_diffrn_reflns_theta_min 3.6
_diffrn_standards_number 0
_exptl_absorpt_coefficient_mu 0.359
_exptl_absorpt_correction_T_max 0.8999
_exptl_absorpt_correction_T_min 0.8580
_exptl_absorpt_correction_type multi-scan
_exptl_absorpt_process_details 'HKL Scalepack (Otwinowski & Minor, 1997)'
_exptl_crystal_colour colorless
_exptl_crystal_density_diffrn 1.412
_exptl_crystal_density_method 'not measured'
_exptl_crystal_description prism
_exptl_crystal_F_000 848
_exptl_crystal_size_max 0.44
_exptl_crystal_size_mid 0.38
_exptl_crystal_size_min 0.30
_refine_diff_density_max 0.203
_refine_diff_density_min -0.261
_refine_ls_extinction_method none
_refine_ls_goodness_of_fit_ref 1.045
_refine_ls_hydrogen_treatment constr
_refine_ls_matrix_type full
_refine_ls_number_parameters 131
_refine_ls_number_reflns 2217
_refine_ls_number_restraints 1
_refine_ls_restrained_S_all 1.045
_refine_ls_R_factor_all 0.0497
_refine_ls_R_factor_gt 0.0344
_refine_ls_shift/su_max 0.012
_refine_ls_shift/su_mean 0.002
_refine_ls_structure_factor_coef Fsqd
_refine_ls_weighting_details 'calc w=1/[\s^2^(Fo^2^)+(0.0509P)^2^+0.6778P] where P=(Fo^2^+2Fc^2^)/3'
_refine_ls_weighting_scheme calc
_refine_ls_wR_factor_gt 0.0876
_refine_ls_wR_factor_ref 0.0965
_reflns_number_gt 1708
_reflns_number_total 2217
_reflns_threshold_expression I>2u(I)
_cod_data_source_file bk5043.cif
_cod_data_source_block 2'F-PCB3
_cod_depositor_comments
;
The following automatic conversions were performed:
'_symmetry_cell_setting' value 'Monoclinic' changed to 'monoclinic'
according to '/home/saulius/struct/CIF-dictionaries/cif_core.dic'
dictionary named 'cif_core.dic' version 2.4.1 from 2010-06-29.

Automatic conversion script
Id: cif_fix_enum 1527 2010-12-29 10:47:43Z saulius 

The following automatic conversions were performed:

'_symmetry_cell_setting' value 'Monoclinic' changed to 'monoclinic'
according to /home/saulius/struct/CIF-dictionaries/cif_core.dic
dictionary named 'cif_core.dic' version 2.4.1 from 2010-06-29.

Automatic conversion script
Id: cif_fix_values 1715 2011-07-08 13:25:40Z adriana 
;
_cod_original_sg_symbol_Hall '-C 2yc '
_cod_original_sg_symbol_H-M 'C 2/c '
_cod_database_code 2102768
_cod_database_fobs_code 2102768

loop_
_symmetry_equiv_pos_as_xyz
'x, y, z'
'-x, y, -z+1/2'
'x+1/2, y+1/2, z'
'-x+1/2, y+1/2, -z+1/2'
'-x, -y, -z'
'x, -y, z-1/2'
'-x+1/2, -y+1/2, -z'
'x+1/2, -y+1/2, z-1/2'

loop_
_atom_site_type_symbol
_atom_site_label
_atom_site_fract_x
_atom_site_fract_y
_atom_site_fract_z
_atom_site_U_iso_or_equiv
_atom_site_adp_type
_atom_site_calc_flag
_atom_site_refinement_flags
_atom_site_occupancy
_atom_site_disorder_assembly
_atom_site_disorder_group
Cl Cl1 0.10919(2) 0.43861(8) 0.22489(2) 0.05558(17) Uani d . 1 A 1
C C1 0.30638(7) 0.5057(2) 0.42933(7) 0.0281(3) Uani d . 1 A 1
C C2 0.25507(8) 0.6791(2) 0.40648(8) 0.0317(3) Uani d . 1 A 1
H H2 0.2621 0.8127 0.4341 0.038 Uiso calc R 1 A 1
C C3 0.19403(8) 0.6592(2) 0.34411(8) 0.0359(3) Uani d . 1 A 1
H H3 0.1590 0.7771 0.3294 0.043 Uiso calc R 1 A 1
C C4 0.18498(8) 0.4652(2) 0.30378(8) 0.0351(3) Uani d . 1 A 1
C C5 0.23510(8) 0.2920(2) 0.32435(8) 0.0368(3) Uani d . 1 A 1
H H5 0.2284 0.1600 0.2959 0.044 Uiso calc R 1 A 1
C C6 0.29539(8) 0.3130(2) 0.38717(8) 0.0331(3) Uani d . 1 A 1
H H6 0.3299 0.1937 0.4017 0.040 Uiso calc R 1 A 1
C C1' 0.36992(7) 0.5213(2) 0.49781(7) 0.0276(3) Uani d P 1 A 1
C C2' 0.41864(7) 0.7012(2) 0.51331(8) 0.0313(3) Uani d PD 0.9774(16) A 1
F F1 0.40804(5) 0.86925(14) 0.46286(5) 0.0437(3) Uani d PD 0.9774(16) A 1
C C3' 0.47819(8) 0.7193(2) 0.57597(8) 0.0398(4) Uani d . 1 A 1
H H3' 0.5097 0.8466 0.5840 0.048 Uiso calc R 1 A 1
C C4' 0.49120(8) 0.5478(3) 0.62725(9) 0.0403(4) Uani d . 1 A 1
H H4' 0.5320 0.5562 0.6709 0.048 Uiso calc R 1 A 1
C C5' 0.44443(8) 0.3644(3) 0.61447(8) 0.0381(4) Uani d P 1 A 1
H H5' 0.4532 0.2467 0.6496 0.046 Uiso calc R 1 A 1
C C6' 0.38487(8) 0.3512(2) 0.55077(8) 0.0333(3) Uani d P 0.9774(16) A 1
H H6' 0.3534 0.2237 0.5428 0.040 Uiso calc PR 0.9774(16) A 1
C C2" 0.38487(8) 0.3512(2) 0.55077(8) 0.0333(3) Uani d PD 0.0226(16) A 2
F F2 0.3398(17) 0.169(3) 0.536(2) 0.040 Uiso d PD 0.0226(16) A 2
C C6" 0.41864(7) 0.7012(2) 0.51331(8) 0.0313(3) Uani d P 0.0226(16) A 2
H H6" 0.4103 0.8193 0.4784 0.038 Uiso calc PR 0.0226(16) A 2

loop_
_atom_site_aniso_label
_atom_site_aniso_U_11
_atom_site_aniso_U_22
_atom_site_aniso_U_33
_atom_site_aniso_U_12
_atom_site_aniso_U_13
_atom_site_aniso_U_23
Cl1 0.0481(3) 0.0746(3) 0.0349(2) -0.0194(2) -0.00848(17) 0.00921(19)
C1 0.0267(6) 0.0307(7) 0.0278(7) 0.0006(5) 0.0084(5) 0.0021(5)
C2 0.0325(7) 0.0314(7) 0.0309(7) 0.0036(5) 0.0066(6) -0.0001(6)
C3 0.0307(7) 0.0407(8) 0.0356(8) 0.0047(6) 0.0067(6) 0.0084(6)
C4 0.0315(7) 0.0461(9) 0.0261(6) -0.0086(6) 0.0037(5) 0.0039(6)
C5 0.0400(8) 0.0378(8) 0.0332(7) -0.0074(6) 0.0098(6) -0.0067(6)
C6 0.0333(7) 0.0297(7) 0.0372(7) 0.0010(6) 0.0100(6) -0.0009(6)
C1' 0.0253(6) 0.0291(7) 0.0293(6) 0.0037(5) 0.0080(5) -0.0005(5)
C2' 0.0316(7) 0.0291(7) 0.0330(7) 0.0032(5) 0.0074(6) 0.0040(6)
F1 0.0452(5) 0.0319(5) 0.0484(5) -0.0044(4) 0.0003(4) 0.0115(4)
C3' 0.0321(7) 0.0415(8) 0.0441(8) -0.0039(6) 0.0053(6) -0.0032(6)
C4' 0.0295(7) 0.0536(10) 0.0344(7) 0.0025(6) 0.0009(6) 0.0034(7)
C5' 0.0331(7) 0.0449(9) 0.0355(8) 0.0042(6) 0.0068(6) 0.0122(7)
C6' 0.0303(7) 0.0336(7) 0.0357(7) 0.0008(6) 0.0075(6) 0.0053(6)
C2" 0.0303(7) 0.0336(7) 0.0357(7) 0.0008(6) 0.0075(6) 0.0053(6)
C1" 0.0253(6) 0.0291(7) 0.0293(6) 0.0037(5) 0.0080(5) -0.0005(5)
C6" 0.0316(7) 0.0291(7) 0.0330(7) 0.0032(5) 0.0074(6) 0.0040(6)
C5" 0.0321(7) 0.0415(8) 0.0441(8) -0.0039(6) 0.0053(6) -0.0032(6)

loop_
_atom_type_symbol
_atom_type_description
_atom_type_scat_dispersion_real
_atom_type_scat_dispersion_imag
_atom_type_scat_source
C C 0.0033 0.0016 'International Tables Vol C Tables 4.2.6.8 and 6.1.1.4'
H H 0.0000 0.0000 'International Tables Vol C Tables 4.2.6.8 and 6.1.1.4'
F F 0.0171 0.0103 'International Tables Vol C Tables 4.2.6.8 and 6.1.1.4'
Cl Cl 0.1484 0.1585 'International Tables Vol C Tables 4.2.6.8 and 6.1.1.4'

loop_
_geom_angle_atom_site_label_1
_geom_angle_atom_site_label_2
_geom_angle_atom_site_label_3
_geom_angle
_geom_angle_publ_flag
C6 C1 C2 118.23(12) yes
C6 C1 C1' 120.16(11) yes
C2 C1 C1' 121.59(12) yes
C3 C2 C1 121.05(13) yes
C3 C2 H2 119.5 ?
C1 C2 H2 119.5 ?
C4 C3 C2 118.99(13) yes
C4 C3 H3 120.5 ?
C2 C3 H3 120.5 ?
C5 C4 C3 121.38(12) yes
C5 C4 Cl1 119.09(11) yes
C3 C4 Cl1 119.53(11) yes
C4 C5 C6 119.11(13) yes
C4 C5 H5 120.4 ?
C6 C5 H5 120.4 ?
C5 C6 C1 121.24(13) yes
C5 C6 H6 119.4 ?
C1 C6 H6 119.4 ?
C2' C1' C6' 115.68(12) yes
C2' C1' C1 122.94(12) yes
C6' C1' C1 121.37(12) yes
F1 C2' C3' 117.55(12) yes
F1 C2' C1' 118.29(11) yes
C3' C2' C1' 124.15(13) yes
C2' C3' C4' 118.55(13) yes
C2' C3' H3' 120.7 ?
C4' C3' H3' 120.7 ?
C5' C4' C3' 119.68(13) yes
C5' C4' H4' 120.2 ?
C3' C4' H4' 120.2 ?
C4' C5' C6' 120.35(13) yes
C4' C5' H5' 119.8 ?
C6' C5' H5' 119.8 ?
C5' C6' C1' 121.58(13) yes
C5' C6' H6' 119.2 ?
C1' C6' H6' 119.2 ?

loop_
_geom_bond_atom_site_label_1
_geom_bond_atom_site_label_2
_geom_bond_distance
_geom_bond_publ_flag
Cl1 C4 1.7417(14) yes
C1 C6 1.3922(19) yes
C1 C2 1.3981(19) yes
C1 C1' 1.4850(18) yes
C2 C3 1.3881(18) yes
C2 H2 0.9500 ?
C3 C4 1.382(2) yes
C3 H3 0.9500 ?
C4 C5 1.379(2) yes
C5 C6 1.3861(19) yes
C5 H5 0.9500 ?
C6 H6 0.9500 ?
C1' C2' 1.3879(19) yes
C1' C6' 1.4008(19) yes
C2' F1 1.3613(15) yes
C2' C3' 1.3750(19) yes
C3' C4' 1.387(2) yes
C3' H3' 0.9500 ?
C4' C5' 1.383(2) yes
C4' H4' 0.9500 ?
C5' C6' 1.3855(19) yes
C5' H5' 0.9500 ?
C6' H6' 0.9500 ?
C2" F2 1.360 ?

loop_
_geom_torsion_atom_site_label_1
_geom_torsion_atom_site_label_2
_geom_torsion_atom_site_label_3
_geom_torsion_atom_site_label_4
_geom_torsion
C6 C1 C2 C3 1.0(2)
C1' C1 C2 C3 -177.33(12)
C1 C2 C3 C4 -0.9(2)
C2 C3 C4 C5 0.1(2)
C2 C3 C4 Cl1 -179.41(10)
C3 C4 C5 C6 0.5(2)
Cl1 C4 C5 C6 -179.95(11)
C4 C5 C6 C1 -0.4(2)
C2 C1 C6 C5 -0.3(2)
C1' C1 C6 C5 178.00(13)
C6 C1 C1' C2' 134.03(14)
C2 C1 C1' C2' -47.71(19)
C6 C1 C1' C6' -45.12(19)
C2 C1 C1' C6' 133.14(14)
C6' C1' C2' F1 178.39(12)
C1 C1' C2' F1 -0.80(19)
C6' C1' C2' C3' -0.3(2)
C1 C1' C2' C3' -179.54(13)
F1 C2' C3' C4' -178.49(13)
C1' C2' C3' C4' 0.3(2)
C2' C3' C4' C5' -0.1(2)
C3' C4' C5' C6' 0.1(2)
C4' C5' C6' C1' -0.2(2)
C2' C1' C6' C5' 0.3(2)
C1 C1' C6' C5' 179.52(13)
